data_1565709
loop_
_publ_author_name
'Duan, Yao-Yao'
'Wu, Dong-Fang'
'Chen, Huan-Huan'
'Wang, Yun-Juan'
'Li, Ling'
'Gao, Hong-Ling'
'Cui, Jian-Zhong'

_publ_section_title
;
 New dinuclear compounds of dysprosium and erbium constructed by an
 O-vanillin ligand and \b-diketonate coligand: Synthesis, near-Infrared
 luminescent and magnetism
;
_journal_name_full 'Inorganica Chimica Acta'
_journal_page_first 119203
_journal_paper_doi 10.1016/j.ica.2019.119203
_journal_volume 499
_journal_year 2020
_chemical_formula_sum 'C77 H60.5 Cl Dy2 O14.5'
_chemical_formula_weight 1578.20
_space_group_crystal_system triclinic
_space_group_IT_number 2
_space_group_name_Hall '-P 1'
_space_group_name_H-M_alt 'P -1'
_atom_sites_solution_hydrogens mixed
_audit_creation_method SHELXL-2014/8
_cell_angle_alpha 110.17(3)
_cell_angle_beta 112.67(3)
_cell_angle_gamma 90.03(3)
_cell_formula_units_Z 2
_cell_length_a 13.583(3)
_cell_length_b 17.041(3)
_cell_length_c 17.534(4)
_cell_measurement_reflns_used 9423
_cell_measurement_temperature 113(2)
_cell_measurement_theta_max 27.8864
_cell_measurement_theta_min 1.6469
_cell_volume 3473.4(18)
_computing_cell_refinement crystalclear
_computing_data_collection crystalclear
_computing_data_reduction crystalclear
_computing_molecular_graphics 'Bruker SHELXTL'
_computing_publication_material 'Bruker SHELXTL'
_computing_structure_refinement 'SHELXL-97 (Sheldrick, 1997)'
_computing_structure_solution 'SHELXS-97 (Sheldrick, 1990)'
_diffrn_ambient_temperature 113(2)
_diffrn_measured_fraction_theta_full 0.999
_diffrn_measured_fraction_theta_max 0.999
_diffrn_measurement_device_type 'rigaku saturn'
_diffrn_radiation_type MoK\a
_diffrn_radiation_wavelength 0.71073
_diffrn_reflns_av_R_equivalents 0.0403
_diffrn_reflns_av_unetI/netI 0.0470
_diffrn_reflns_Laue_measured_fraction_full 0.999
_diffrn_reflns_Laue_measured_fraction_max 0.999
_diffrn_reflns_limit_h_max 16
_diffrn_reflns_limit_h_min -16
_diffrn_reflns_limit_k_max 20
_diffrn_reflns_limit_k_min -20
_diffrn_reflns_limit_l_max 20
_diffrn_reflns_limit_l_min -20
_diffrn_reflns_number 33173
_diffrn_reflns_point_group_measured_fraction_full 0.999
_diffrn_reflns_point_group_measured_fraction_max 0.999
_diffrn_reflns_theta_full 25.018
_diffrn_reflns_theta_max 25.018
_diffrn_reflns_theta_min 1.644
_diffrn_standards_decay_% 0
_diffrn_standards_interval_count 0
_diffrn_standards_interval_time 0
_diffrn_standards_number 0
_exptl_absorpt_coefficient_mu 2.238
_exptl_absorpt_correction_T_max 1.0000
_exptl_absorpt_correction_T_min 0.8427
_exptl_absorpt_correction_type multi-scan
_exptl_absorpt_process_details crystalclear
_exptl_crystal_colour orange
_exptl_crystal_density_diffrn 1.509
_exptl_crystal_description triclinic
_exptl_crystal_F_000 1575
_exptl_crystal_size_max 0.200
_exptl_crystal_size_mid 0.180
_exptl_crystal_size_min 0.120
_refine_diff_density_max 1.438
_refine_diff_density_min -2.245
_refine_diff_density_rms 0.190
_refine_ls_extinction_coef .
_refine_ls_extinction_method none
_refine_ls_goodness_of_fit_ref 1.045
_refine_ls_hydrogen_treatment constr
_refine_ls_matrix_type full
_refine_ls_number_parameters 886
_refine_ls_number_reflns 12235
_refine_ls_number_restraints 32
_refine_ls_restrained_S_all 1.046
_refine_ls_R_factor_all 0.0581
_refine_ls_R_factor_gt 0.0500
_refine_ls_shift/su_max 0.001
_refine_ls_shift/su_mean 0.000
_refine_ls_structure_factor_coef Fsqd
_refine_ls_weighting_details 'w=1/[\s^2^(Fo^2^)+(0.0764P)^2^+13.6976P] where P=(Fo^2^+2Fc^2^)/3'
_refine_ls_weighting_scheme calc
_refine_ls_wR_factor_gt 0.1347
_refine_ls_wR_factor_ref 0.1433
_reflns_Friedel_coverage 0.000
_reflns_Friedel_fraction_full .
_reflns_Friedel_fraction_max .
_reflns_number_gt 10771
_reflns_number_total 12235
_reflns_threshold_expression 'I > 2\s(I)'
_cod_data_source_file ICA-2020-499-119203.cif
_cod_data_source_block 2
_cod_depositor_comments
;
The following automatic conversions were performed:

data item '_exptl_absorpt_correction_type' value 'Multi-scan' was
changed to 'multi-scan' in accordance with the built-in table derived
from the CIF Core dictionary named 'cif_core.dic' version 2.4.5 last
updated on 2014-11-21.

Automatic conversion script
Id: cif_fix_values 8738 2021-04-28 16:35:53Z antanas 
;
_cod_original_cell_volume 3473.5(15)
_cod_original_formula_sum 'C77 H60.50 Cl Dy2 O14.50'
_cod_database_code 1565709
_shelx_shelxl_version_number 2014/8
_shelx_space_group_comment
;
The symmetry employed for this shelxl refinement is uniquely defined
by the following loop, which should always be used as a source of
symmetry information in preference to the above space-group names.
They are only intended as comments.
;
_shelx_estimated_absorpt_t_min 0.663
_shelx_estimated_absorpt_t_max 0.775

loop_
_space_group_symop_operation_xyz
'x, y, z'
'-x, -y, -z'

loop_
_atom_site_label
_atom_site_type_symbol
_atom_site_fract_x
_atom_site_fract_y
_atom_site_fract_z
_atom_site_U_iso_or_equiv
_atom_site_adp_type
_atom_site_occupancy
_atom_site_site_symmetry_order
_atom_site_calc_flag
_atom_site_refinement_flags_posn
_atom_site_refinement_flags_adp
_atom_site_refinement_flags_occupancy
_atom_site_disorder_assembly
_atom_site_disorder_group
Dy1 Dy 0.54319(2) 0.24812(2) 0.39988(2) 0.02637(10) Uani 1 1 d . . . . .
Dy2 Dy 0.64511(2) 0.20803(2) 0.21499(2) 0.02893(11) Uani 1 1 d . . . . .
O1 O 0.7661(5) 0.3528(4) 0.2939(4) 0.0668(19) Uani 1 1 d . . . . .
O2 O 0.6053(4) 0.3109(3) 0.3255(3) 0.0350(11) Uani 1 1 d . . . . .
O3 O 0.4537(5) 0.3716(3) 0.3949(4) 0.0649(19) Uani 1 1 d . . . . .
O4 O 0.4950(4) 0.0882(3) 0.3659(3) 0.0309(10) Uani 1 1 d . . . . .
O5 O 0.5308(3) 0.1497(2) 0.2603(3) 0.0247(9) Uani 1 1 d . . . . .
O6 O 0.5002(4) 0.1164(3) 0.0812(3) 0.0327(10) Uani 1 1 d . . . . .
O7 O 0.6819(3) 0.1981(3) 0.4839(3) 0.0301(10) Uani 1 1 d . . . . .
O8 O 0.6672(4) 0.3649(3) 0.5132(3) 0.0345(11) Uani 1 1 d . . . . .
O9 O 0.3559(3) 0.2063(3) 0.3282(3) 0.0302(10) Uani 1 1 d . . . . .
O10 O 0.4880(4) 0.2591(3) 0.5084(3) 0.0341(10) Uani 1 1 d . . . . .
O11 O 0.5476(4) 0.2966(3) 0.1496(3) 0.0376(11) Uani 1 1 d . . . . .
O12 O 0.7153(4) 0.2193(3) 0.1182(3) 0.0362(11) Uani 1 1 d . . . . .
O13 O 0.6913(4) 0.0714(3) 0.1849(3) 0.0345(10) Uani 1 1 d . . . . .
O14 O 0.7922(4) 0.2099(3) 0.3372(3) 0.0389(11) Uani 1 1 d . . . . .
C1 C 0.4745(8) 0.4356(7) 0.3923(6) 0.067(3) Uani 1 1 d . . . . .
H1 H 0.4320 0.4789 0.4035 0.081 Uiso 1 1 calc R U . . .
C2 C 0.5621(7) 0.4510(6) 0.3728(5) 0.052(2) Uani 1 1 d . . . . .
C3 C 0.5894(10) 0.5406(6) 0.3878(6) 0.072(3) Uani 1 1 d . . . . .
H3 H 0.5476 0.5814 0.4068 0.086 Uiso 1 1 calc R U . . .
C4 C 0.6747(12) 0.5639(6) 0.3739(8) 0.084(4) Uani 1 1 d . . . . .
H4 H 0.6924 0.6215 0.3837 0.100 Uiso 1 1 calc R U . . .
C5 C 0.7339(9) 0.5078(6) 0.3470(7) 0.071(3) Uani 1 1 d . . . . .
H5 H 0.7939 0.5262 0.3389 0.086 Uiso 1 1 calc R U . . .
C6 C 0.7101(6) 0.4248(5) 0.3310(5) 0.0407(17) Uani 1 1 d . . . . .
C7 C 0.6252(5) 0.3923(4) 0.3433(4) 0.0302(14) Uani 1 1 d . . . . .
C8 C 0.8652(10) 0.3764(8) 0.3042(8) 0.084(3) Uani 1 1 d . . . . .
H8A H 0.8612 0.4074 0.2655 0.126 Uiso 1 1 calc R U . . .
H8B H 0.8993 0.3262 0.2882 0.126 Uiso 1 1 calc R U . . .
H8C H 0.9081 0.4130 0.3665 0.126 Uiso 1 1 calc R U . . .
C9 C 0.4352(5) 0.0563(4) 0.0654(4) 0.0303(14) Uani 1 1 d . . . . .
H9 H 0.3918 0.0242 0.0043 0.036 Uiso 1 1 calc R U . . .
C10 C 0.4175(5) 0.0290(4) 0.1287(4) 0.0302(14) Uani 1 1 d . . . . .
C11 C 0.3449(5) -0.0464(4) 0.0937(4) 0.0321(14) Uani 1 1 d . . . . .
H11 H 0.3117 -0.0764 0.0311 0.039 Uiso 1 1 calc R U . . .
C12 C 0.3214(6) -0.0774(4) 0.1482(5) 0.0370(16) Uani 1 1 d . . . . .
H12 H 0.2718 -0.1280 0.1237 0.044 Uiso 1 1 calc R U . . .
C13 C 0.3712(6) -0.0336(4) 0.2404(4) 0.0330(15) Uani 1 1 d . . . . .
H13 H 0.3556 -0.0549 0.2786 0.040 Uiso 1 1 calc R U . . .
C14 C 0.4430(5) 0.0405(4) 0.2768(4) 0.0274(13) Uani 1 1 d . . . . .
C15 C 0.4668(5) 0.0751(4) 0.2215(4) 0.0249(13) Uani 1 1 d . . . . .
C16 C 0.4940(6) 0.0489(4) 0.4269(4) 0.0343(15) Uani 1 1 d . . . . .
H16A H 0.4197 0.0373 0.4199 0.051 Uiso 1 1 calc R U . . .
H16B H 0.5383 0.0872 0.4883 0.051 Uiso 1 1 calc R U . . .
H16C H 0.5234 -0.0042 0.4140 0.051 Uiso 1 1 calc R U . . .
C17 C 0.7849(6) 0.0797(4) 0.5451(5) 0.0378(16) Uani 1 1 d . . . . .
H17 H 0.7548 0.0676 0.4828 0.045 Uiso 1 1 calc R U . . .
C18 C 0.8230(6) 0.0155(5) 0.5762(6) 0.0477(19) Uani 1 1 d . . . . .
H18 H 0.8186 -0.0398 0.5356 0.057 Uiso 1 1 calc R U . . .
C19 C 0.8673(6) 0.0338(5) 0.6672(6) 0.051(2) Uani 1 1 d . . . . .
H19 H 0.8936 -0.0091 0.6894 0.061 Uiso 1 1 calc R U . . .
C20 C 0.8731(7) 0.1139(5) 0.7254(6) 0.054(2) Uani 1 1 d . . . . .
H20 H 0.9037 0.1260 0.7877 0.065 Uiso 1 1 calc R U . . .
C21 C 0.8351(6) 0.1772(5) 0.6947(5) 0.0401(17) Uani 1 1 d . . . . .
H21 H 0.8395 0.2322 0.7359 0.048 Uiso 1 1 calc R U . . .
C22 C 0.7902(5) 0.1607(4) 0.6034(4) 0.0308(14) Uani 1 1 d . . . . .
C23 C 0.7466(5) 0.2263(4) 0.5661(4) 0.0288(14) Uani 1 1 d . . . . .
C24 C 0.7796(5) 0.3122(4) 0.6190(4) 0.0331(15) Uani 1 1 d . . . . .
H24 H 0.8280 0.3277 0.6798 0.040 Uiso 1 1 calc R U . . .
C25 C 0.7455(5) 0.3765(4) 0.5874(4) 0.0288(14) Uani 1 1 d . . . . .
C26 C 0.8044(6) 0.4651(4) 0.6391(5) 0.0394(17) Uani 1 1 d . . . . .
C27 C 0.8678(9) 0.4938(5) 0.7292(6) 0.068(3) Uani 1 1 d . . . . .
H27 H 0.8744 0.4577 0.7613 0.082 Uiso 1 1 calc R U . . .
C28 C 0.9231(10) 0.5778(6) 0.7733(7) 0.097(5) Uani 1 1 d . . . . .
H28 H 0.9687 0.5974 0.8351 0.116 Uiso 1 1 calc R U . . .
C29 C 0.9124(10) 0.6303(6) 0.7295(7) 0.099(5) Uani 1 1 d . . . . .
H29 H 0.9514 0.6861 0.7600 0.119 Uiso 1 1 calc R U . . .
C30 C 0.8450(11) 0.6032(6) 0.6407(7) 0.098(5) Uani 1 1 d . . . . .
H30 H 0.8339 0.6407 0.6097 0.118 Uiso 1 1 calc R U . . .
C31 C 0.7927(8) 0.5190(5) 0.5967(6) 0.070(3) Uani 1 1 d . . . . .
H31 H 0.7476 0.4995 0.5348 0.084 Uiso 1 1 calc R U . . .
C32 C 0.1657(6) 0.0934(4) 0.2010(4) 0.0367(16) Uani 1 1 d . . . . .
H32 H 0.2284 0.0834 0.1896 0.044 Uiso 1 1 calc R U . . .
C33 C 0.0634(6) 0.0498(5) 0.1356(5) 0.0486(19) Uani 1 1 d . . . . .
H33 H 0.0572 0.0088 0.0804 0.058 Uiso 1 1 calc R U . . .
C34 C -0.0275(6) 0.0663(5) 0.1512(5) 0.048(2) Uani 1 1 d . . . . .
H34 H -0.0962 0.0368 0.1066 0.058 Uiso 1 1 calc R U . . .
C35 C -0.0200(6) 0.1244(5) 0.2299(5) 0.0426(18) Uani 1 1 d . . . . .
H35 H -0.0837 0.1364 0.2393 0.051 Uiso 1 1 calc R U . . .
C36 C 0.0817(5) 0.1670(4) 0.2977(5) 0.0354(15) Uani 1 1 d . . . . .
H36 H 0.0872 0.2063 0.3534 0.043 Uiso 1 1 calc R U . . .
C37 C 0.1741(5) 0.1508(4) 0.2821(4) 0.0282(13) Uani 1 1 d . . . . .
C38 C 0.2849(5) 0.1900(4) 0.3540(4) 0.0295(14) Uani 1 1 d . . . . .
C39 C 0.3043(5) 0.2004(4) 0.4416(4) 0.0330(15) Uani 1 1 d . . . . .
H39 H 0.2449 0.1872 0.4533 0.040 Uiso 1 1 calc R U . . .
C40 C 0.4066(5) 0.2293(4) 0.5135(4) 0.0291(14) Uani 1 1 d . . . . .
C41 C 0.4257(5) 0.2209(4) 0.6000(4) 0.0322(14) Uani 1 1 d . . . . .
C42 C 0.3455(6) 0.2006(5) 0.6228(5) 0.0410(17) Uani 1 1 d . . . . .
H42 H 0.2719 0.1927 0.5829 0.049 Uiso 1 1 calc R U . . .
C43 C 0.3721(7) 0.1916(6) 0.7041(6) 0.053(2) Uani 1 1 d . . . . .
H43 H 0.3160 0.1804 0.7203 0.064 Uiso 1 1 calc R U . . .
C44 C 0.4775(7) 0.1988(5) 0.7613(5) 0.050(2) Uani 1 1 d . . . . .
H44 H 0.4944 0.1892 0.8149 0.059 Uiso 1 1 calc R U . . .
C45 C 0.5582(7) 0.2199(5) 0.7398(5) 0.050(2) Uani 1 1 d . . . . .
H45 H 0.6315 0.2273 0.7800 0.060 Uiso 1 1 calc R U . . .
C46 C 0.5338(6) 0.2307(5) 0.6598(5) 0.0403(17) Uani 1 1 d . . . . .
H46 H 0.5904 0.2447 0.6455 0.048 Uiso 1 1 calc R U . . .
C47 C 0.4286(10) 0.4237(8) 0.1487(8) 0.083(3) Uani 1 1 d . . . . .
H47 H 0.4061 0.3762 0.1579 0.100 Uiso 1 1 calc R U . . .
C48 C 0.3753(14) 0.4932(9) 0.1600(10) 0.116(6) Uani 1 1 d . . . . .
H48 H 0.3174 0.4932 0.1778 0.140 Uiso 1 1 calc R U . . .
C49 C 0.4051(14) 0.5616(9) 0.1460(8) 0.111(6) Uani 1 1 d . . . . .
H49 H 0.3691 0.6096 0.1549 0.133 Uiso 1 1 calc R U . . .
C50 C 0.4857(15) 0.5605(9) 0.1194(10) 0.122(6) Uani 1 1 d . . . . .
H50 H 0.5046 0.6065 0.1064 0.146 Uiso 1 1 calc R U . . .
C51 C 0.5419(13) 0.4911(7) 0.1108(9) 0.104(5) Uani 1 1 d . . . . .
H51 H 0.6014 0.4922 0.0953 0.125 Uiso 1 1 calc R U . . .
C52 C 0.5128(8) 0.4222(5) 0.1244(6) 0.057(2) Uani 1 1 d . . . . .
C53 C 0.5726(6) 0.3490(4) 0.1206(5) 0.0413(17) Uani 1 1 d . . . . .
C54 C 0.6521(6) 0.3382(5) 0.0863(5) 0.0431(18) Uani 1 1 d . . . . .
H54 H 0.6631 0.3781 0.0625 0.052 Uiso 1 1 calc R U . . .
C55 C 0.7158(6) 0.2745(4) 0.0840(4) 0.0355(15) Uani 1 1 d . . . . .
C56 C 0.7943(6) 0.2688(4) 0.0413(4) 0.0352(16) Uani 1 1 d . . . . .
C57 C 0.7889(7) 0.3101(5) -0.0160(5) 0.049(2) Uani 1 1 d . . . . .
H57 H 0.7337 0.3437 -0.0296 0.058 Uiso 1 1 calc R U . . .
C58 C 0.8625(9) 0.3026(6) -0.0527(6) 0.062(3) Uani 1 1 d . . . . .
H58 H 0.8564 0.3297 -0.0931 0.074 Uiso 1 1 calc R U . . .
C59 C 0.9446(8) 0.2568(6) -0.0322(6) 0.060(2) Uani 1 1 d . . . . .
H59 H 0.9968 0.2542 -0.0564 0.071 Uiso 1 1 calc R U . . .
C60 C 0.9517(7) 0.2140(6) 0.0242(5) 0.053(2) Uani 1 1 d . . . . .
H60 H 1.0075 0.1809 0.0376 0.064 Uiso 1 1 calc R U . . .
C61 C 0.8761(6) 0.2204(5) 0.0603(5) 0.0407(17) Uani 1 1 d . . . . .
H61 H 0.8803 0.1913 0.0987 0.049 Uiso 1 1 calc R U . . .
C62 C 0.6394(6) -0.1081(4) 0.1212(4) 0.0373(16) Uani 1 1 d . . . . .
H62 H 0.5787 -0.0801 0.1047 0.045 Uiso 1 1 calc R U . . .
C63 C 0.6289(7) -0.1947(5) 0.0784(5) 0.053(2) Uani 1 1 d . . . . .
H63 H 0.5613 -0.2257 0.0330 0.064 Uiso 1 1 calc R U . . .
C64 C 0.7162(8) -0.2358(5) 0.1014(6) 0.057(2) Uani 1 1 d . . . . .
H64 H 0.7091 -0.2952 0.0720 0.069 Uiso 1 1 calc R U . . .
C65 C 0.8143(8) -0.1903(5) 0.1676(6) 0.057(2) Uani 1 1 d . . . . .
H65 H 0.8742 -0.2191 0.1839 0.068 Uiso 1 1 calc R U . . .
C66 C 0.8268(6) -0.1040(5) 0.2103(5) 0.0465(18) Uani 1 1 d . . . . .
H66 H 0.8952 -0.0733 0.2547 0.056 Uiso 1 1 calc R U . . .
C67 C 0.7372(6) -0.0616(4) 0.1877(4) 0.0335(15) Uani 1 1 d . . . . .
C68 C 0.7464(5) 0.0327(4) 0.2339(4) 0.0304(14) Uani 1 1 d . . . . .
C69 C 0.8155(6) 0.0709(5) 0.3241(4) 0.0371(16) Uani 1 1 d . . . . .
H69 H 0.8487 0.0356 0.3553 0.044 Uiso 1 1 calc R U . . .
C70 C 0.8382(5) 0.1578(5) 0.3704(4) 0.0344(15) Uani 1 1 d . . . . .
C71 C 0.9268(6) 0.1953(5) 0.4628(5) 0.0424(18) Uani 1 1 d . . . . .
C72 C 0.9442(6) 0.2828(6) 0.5069(5) 0.054(2) Uani 1 1 d . . . . .
H72 H 0.9018 0.3169 0.4781 0.065 Uiso 1 1 calc R U . . .
C73 C 1.0233(7) 0.3201(7) 0.5931(6) 0.070(3) Uani 1 1 d . . . . .
H73 H 1.0347 0.3798 0.6234 0.085 Uiso 1 1 calc R U . . .
C74 C 1.0857(7) 0.2706(8) 0.6350(6) 0.075(3) Uani 1 1 d . . . . .
H74 H 1.1410 0.2962 0.6934 0.090 Uiso 1 1 calc R U . . .
C75 C 1.0676(7) 0.1843(7) 0.5919(6) 0.063(3) Uani 1 1 d . . . . .
H75 H 1.1088 0.1503 0.6215 0.075 Uiso 1 1 calc R U . . .
C76 C 0.9902(6) 0.1466(6) 0.5060(5) 0.050(2) Uani 1 1 d . . . . .
H76 H 0.9801 0.0870 0.4761 0.060 Uiso 1 1 calc R U . . .
Cl1 Cl 0.2045(4) 0.1302(3) 0.0203(3) 0.0576(11) Uani 0.5 1 d . . P . .
Cl2 Cl 0.2308(4) 0.2948(4) 0.1546(4) 0.0828(17) Uani 0.5 1 d . . P . .
C77 C 0.2898(13) 0.2145(9) 0.1154(12) 0.048(4) Uani 0.5 1 d . . P . .
H77A H 0.3265 0.1926 0.1631 0.057 Uiso 0.5 1 calc R U P . .
H77B H 0.3462 0.2364 0.1020 0.057 Uiso 0.5 1 calc R U P . .
O15 O 0.001(2) 0.4341(19) 0.8968(18) 0.088(7) Uani 0.25 1 d D U P . .
H15 H -0.0430 0.3951 0.8908 0.132 Uiso 0.25 1 d R U P . .
C78 C 0.104(2) 0.435(3) 0.956(2) 0.072(8) Uani 0.25 1 d D U P . .
H78A H 0.1145 0.3813 0.9671 0.087 Uiso 0.25 1 calc R U P . .
H78B H 0.1302 0.4842 1.0133 0.087 Uiso 0.25 1 calc R U P . .
C79 C 0.148(3) 0.443(2) 0.891(2) 0.064(8) Uani 0.25 1 d D U P . .
H79A H 0.1243 0.3899 0.8381 0.096 Uiso 0.25 1 calc R U P . .
H79B H 0.2272 0.4538 0.9193 0.096 Uiso 0.25 1 calc R U P . .
H79C H 0.1210 0.4895 0.8724 0.096 Uiso 0.25 1 calc R U P . .

loop_
_atom_site_aniso_label
_atom_site_aniso_U_11
_atom_site_aniso_U_22
_atom_site_aniso_U_33
_atom_site_aniso_U_23
_atom_site_aniso_U_13
_atom_site_aniso_U_12
Dy1 0.02966(17) 0.02203(17) 0.02129(16) 0.00736(12) 0.00491(12) -0.00303(12)
Dy2 0.03324(18) 0.02418(17) 0.02420(17) 0.00828(13) 0.00726(13) -0.00360(12)
O1 0.057(4) 0.090(5) 0.046(3) 0.037(3) 0.003(3) -0.026(3)
O2 0.056(3) 0.017(2) 0.028(2) 0.0063(18) 0.016(2) -0.004(2)
O3 0.066(4) 0.020(3) 0.067(4) 0.011(3) -0.010(3) 0.007(3)
O4 0.040(3) 0.024(2) 0.024(2) 0.0090(18) 0.0077(19) -0.0070(19)
O5 0.028(2) 0.022(2) 0.023(2) 0.0076(17) 0.0090(18) -0.0042(17)
O6 0.034(2) 0.035(3) 0.022(2) 0.0095(19) 0.0048(19) -0.002(2)
O7 0.027(2) 0.027(2) 0.029(2) 0.0083(19) 0.0053(19) 0.0014(18)
O8 0.035(3) 0.025(2) 0.027(2) 0.0080(19) -0.003(2) -0.0084(19)
O9 0.026(2) 0.035(2) 0.024(2) 0.0096(19) 0.0066(18) 0.0012(18)
O10 0.033(3) 0.038(3) 0.026(2) 0.005(2) 0.013(2) -0.003(2)
O11 0.045(3) 0.029(2) 0.033(3) 0.009(2) 0.012(2) 0.004(2)
O12 0.046(3) 0.032(3) 0.039(3) 0.022(2) 0.018(2) 0.006(2)
O13 0.038(3) 0.031(2) 0.028(2) 0.010(2) 0.008(2) 0.001(2)
O14 0.031(3) 0.038(3) 0.033(3) 0.005(2) 0.004(2) 0.000(2)
C1 0.068(6) 0.068(7) 0.053(6) 0.022(5) 0.012(5) 0.020(5)
C2 0.046(5) 0.074(6) 0.031(4) 0.018(4) 0.012(4) 0.017(4)
C3 0.104(8) 0.059(6) 0.037(5) 0.010(4) 0.020(5) 0.053(6)
C4 0.121(10) 0.038(5) 0.072(7) 0.020(5) 0.019(7) 0.000(6)
C5 0.085(7) 0.051(6) 0.075(7) 0.036(5) 0.020(6) -0.017(5)
C6 0.050(4) 0.033(4) 0.036(4) 0.012(3) 0.016(3) 0.005(3)
C7 0.041(4) 0.020(3) 0.026(3) 0.009(3) 0.010(3) 0.000(3)
C8 0.090(8) 0.082(8) 0.078(7) 0.032(6) 0.029(6) -0.008(6)
C9 0.032(3) 0.026(3) 0.024(3) 0.007(3) 0.006(3) 0.002(3)
C10 0.027(3) 0.028(3) 0.028(3) 0.009(3) 0.004(3) 0.002(3)
C11 0.034(4) 0.029(3) 0.024(3) 0.007(3) 0.005(3) 0.001(3)
C12 0.036(4) 0.026(3) 0.038(4) 0.008(3) 0.008(3) -0.008(3)
C13 0.039(4) 0.025(3) 0.033(4) 0.011(3) 0.012(3) -0.002(3)
C14 0.029(3) 0.019(3) 0.027(3) 0.005(3) 0.008(3) -0.002(2)
C15 0.026(3) 0.022(3) 0.028(3) 0.012(3) 0.010(3) 0.003(2)
C16 0.042(4) 0.032(4) 0.029(3) 0.015(3) 0.010(3) -0.001(3)
C17 0.038(4) 0.033(4) 0.043(4) 0.016(3) 0.016(3) 0.008(3)
C18 0.051(5) 0.027(4) 0.067(5) 0.022(4) 0.023(4) 0.012(3)
C19 0.045(4) 0.043(5) 0.071(6) 0.038(4) 0.016(4) 0.012(4)
C20 0.053(5) 0.051(5) 0.058(5) 0.035(4) 0.009(4) 0.006(4)
C21 0.041(4) 0.035(4) 0.037(4) 0.018(3) 0.005(3) 0.005(3)
C22 0.026(3) 0.035(4) 0.035(4) 0.016(3) 0.012(3) 0.003(3)
C23 0.029(3) 0.028(3) 0.030(3) 0.012(3) 0.011(3) 0.003(3)
C24 0.033(4) 0.033(4) 0.022(3) 0.008(3) 0.002(3) -0.001(3)
C25 0.031(3) 0.022(3) 0.026(3) 0.006(3) 0.008(3) 0.000(3)
C26 0.044(4) 0.022(3) 0.037(4) 0.007(3) 0.004(3) -0.002(3)
C27 0.098(7) 0.027(4) 0.039(5) 0.006(3) -0.009(5) -0.009(4)
C28 0.132(10) 0.038(5) 0.047(5) 0.010(4) -0.033(6) -0.018(6)
C29 0.123(10) 0.041(5) 0.062(6) 0.012(5) -0.027(6) -0.039(6)
C30 0.135(10) 0.047(6) 0.057(6) 0.025(5) -0.022(6) -0.043(6)
C31 0.086(7) 0.036(5) 0.044(5) 0.012(4) -0.015(5) -0.023(4)
C32 0.032(4) 0.039(4) 0.030(4) 0.010(3) 0.006(3) 0.003(3)
C33 0.043(4) 0.047(5) 0.037(4) 0.011(4) 0.002(3) 0.002(3)
C34 0.034(4) 0.043(4) 0.045(5) 0.015(4) -0.006(3) -0.007(3)
C35 0.032(4) 0.045(4) 0.051(5) 0.027(4) 0.008(3) -0.002(3)
C36 0.035(4) 0.033(4) 0.040(4) 0.018(3) 0.014(3) 0.006(3)
C37 0.030(3) 0.022(3) 0.031(3) 0.014(3) 0.009(3) 0.001(2)
C38 0.031(3) 0.022(3) 0.033(3) 0.008(3) 0.012(3) 0.005(3)
C39 0.033(4) 0.034(4) 0.032(4) 0.013(3) 0.012(3) 0.000(3)
C40 0.035(4) 0.018(3) 0.027(3) 0.002(3) 0.010(3) 0.002(3)
C41 0.036(4) 0.030(3) 0.028(3) 0.011(3) 0.010(3) 0.010(3)
C42 0.041(4) 0.052(5) 0.034(4) 0.018(3) 0.018(3) 0.009(3)
C43 0.056(5) 0.066(6) 0.047(5) 0.028(4) 0.024(4) 0.006(4)
C44 0.050(5) 0.061(5) 0.034(4) 0.024(4) 0.007(4) 0.000(4)
C45 0.045(4) 0.061(5) 0.037(4) 0.023(4) 0.006(4) 0.002(4)
C46 0.040(4) 0.045(4) 0.031(4) 0.011(3) 0.012(3) 0.003(3)
C47 0.105(9) 0.084(8) 0.083(8) 0.045(6) 0.049(7) 0.059(7)
C48 0.171(15) 0.111(11) 0.114(11) 0.073(9) 0.078(11) 0.101(11)
C49 0.173(15) 0.090(10) 0.057(7) 0.022(6) 0.038(8) 0.088(10)
C50 0.201(18) 0.070(8) 0.113(11) 0.052(8) 0.068(12) 0.079(10)
C51 0.161(14) 0.059(7) 0.111(10) 0.042(7) 0.066(10) 0.048(8)
C52 0.083(7) 0.037(4) 0.045(5) 0.017(4) 0.017(5) 0.023(4)
C53 0.054(5) 0.028(4) 0.031(4) 0.011(3) 0.007(3) 0.004(3)
C54 0.057(5) 0.030(4) 0.046(4) 0.019(3) 0.020(4) 0.007(3)
C55 0.045(4) 0.028(3) 0.027(3) 0.007(3) 0.012(3) -0.007(3)
C56 0.048(4) 0.023(3) 0.026(3) 0.006(3) 0.010(3) -0.010(3)
C57 0.073(6) 0.035(4) 0.040(4) 0.018(3) 0.020(4) -0.003(4)
C58 0.096(8) 0.049(5) 0.044(5) 0.017(4) 0.032(5) -0.018(5)
C59 0.059(6) 0.061(6) 0.057(5) 0.013(5) 0.030(5) -0.015(5)
C60 0.044(5) 0.055(5) 0.045(5) 0.006(4) 0.014(4) -0.007(4)
C61 0.042(4) 0.036(4) 0.034(4) 0.009(3) 0.009(3) -0.007(3)
C62 0.040(4) 0.035(4) 0.027(3) 0.012(3) 0.004(3) 0.002(3)
C63 0.066(6) 0.036(4) 0.040(4) 0.009(4) 0.007(4) -0.002(4)
C64 0.083(7) 0.029(4) 0.048(5) 0.013(4) 0.017(5) 0.021(4)
C65 0.078(6) 0.044(5) 0.051(5) 0.025(4) 0.023(5) 0.026(4)
C66 0.042(4) 0.051(5) 0.048(5) 0.024(4) 0.016(4) 0.013(4)
C67 0.042(4) 0.032(4) 0.032(4) 0.018(3) 0.015(3) 0.005(3)
C68 0.025(3) 0.038(4) 0.029(3) 0.015(3) 0.009(3) 0.002(3)
C69 0.040(4) 0.042(4) 0.029(4) 0.016(3) 0.011(3) 0.003(3)
C70 0.023(3) 0.050(4) 0.026(3) 0.014(3) 0.007(3) 0.002(3)
C71 0.027(4) 0.059(5) 0.031(4) 0.007(3) 0.009(3) -0.004(3)
C72 0.029(4) 0.071(6) 0.040(4) 0.009(4) 0.003(3) -0.010(4)
C73 0.043(5) 0.082(7) 0.052(5) -0.005(5) 0.011(4) -0.015(5)
C74 0.026(4) 0.139(11) 0.031(4) 0.011(6) 0.000(3) -0.005(5)
C75 0.032(4) 0.107(8) 0.034(4) 0.022(5) 0.002(4) 0.003(5)
C76 0.031(4) 0.069(6) 0.041(4) 0.020(4) 0.005(3) 0.005(4)
Cl1 0.050(2) 0.072(3) 0.049(2) 0.020(2) 0.0200(19) 0.011(2)
Cl2 0.046(3) 0.076(3) 0.100(4) 0.003(3) 0.030(3) 0.006(2)
C77 0.043(9) 0.038(8) 0.071(11) 0.017(8) 0.036(8) 0.002(7)
O15 0.121(14) 0.095(13) 0.073(11) 0.070(10) 0.031(10) -0.009(11)
C78 0.074(11) 0.066(10) 0.079(10) 0.026(8) 0.035(8) -0.002(8)
C79 0.073(14) 0.033(11) 0.074(14) 0.018(10) 0.019(11) 0.032(11)

loop_
_atom_type_symbol
_atom_type_description
_atom_type_scat_dispersion_real
_atom_type_scat_dispersion_imag
_atom_type_scat_source
C C 0.0033 0.0016 'International Tables Vol C Tables 4.2.6.8 and 6.1.1.4'
H H 0.0000 0.0000 'International Tables Vol C Tables 4.2.6.8 and 6.1.1.4'
O O 0.0106 0.0060 'International Tables Vol C Tables 4.2.6.8 and 6.1.1.4'
Cl Cl 0.1484 0.1585 'International Tables Vol C Tables 4.2.6.8 and 6.1.1.4'
Dy Dy -0.1892 4.4098 'International Tables Vol C Tables 4.2.6.8 and 6.1.1.4'

loop_
_geom_angle_atom_site_label_1
_geom_angle_atom_site_label_2
_geom_angle_atom_site_label_3
_geom_angle
_geom_angle_site_symmetry_1
_geom_angle_site_symmetry_3
O10 Dy1 O7 81.72(17) . .
O10 Dy1 O2 150.18(16) . .
O7 Dy1 O2 108.85(17) . .
O10 Dy1 O8 81.29(17) . .
O7 Dy1 O8 72.72(16) . .
O2 Dy1 O8 75.84(16) . .
O10 Dy1 O9 74.20(16) . .
O7 Dy1 O9 133.84(15) . .
O2 Dy1 O9 111.61(16) . .
O8 Dy1 O9 138.45(17) . .
O10 Dy1 O5 140.95(15) . .
O7 Dy1 O5 95.11(15) . .
O2 Dy1 O5 67.50(14) . .
O8 Dy1 O5 135.10(16) . .
O9 Dy1 O5 80.85(15) . .
O10 Dy1 O3 83.4(2) . .
O7 Dy1 O3 145.14(17) . .
O2 Dy1 O3 72.1(2) . .
O8 Dy1 O3 73.97(18) . .
O9 Dy1 O3 70.36(18) . .
O5 Dy1 O3 115.88(19) . .
O10 Dy1 O4 80.37(16) . .
O7 Dy1 O4 67.90(15) . .
O2 Dy1 O4 129.41(15) . .
O8 Dy1 O4 138.40(15) . .
O9 Dy1 O4 69.62(15) . .
O5 Dy1 O4 62.80(13) . .
O3 Dy1 O4 139.53(19) . .
O10 Dy1 Dy2 174.34(12) . .
O7 Dy1 Dy2 94.06(12) . .
O2 Dy1 Dy2 35.05(11) . .
O8 Dy1 Dy2 101.12(12) . .
O9 Dy1 Dy2 106.53(11) . .
O5 Dy1 Dy2 35.30(9) . .
O3 Dy1 Dy2 102.15(18) . .
O4 Dy1 Dy2 94.57(10) . .
O14 Dy2 O12 104.60(18) . .
O14 Dy2 O11 142.03(17) . .
O12 Dy2 O11 73.83(17) . .
O14 Dy2 O13 71.93(16) . .
O12 Dy2 O13 86.55(16) . .
O11 Dy2 O13 143.68(16) . .
O14 Dy2 O5 90.37(16) . .
O12 Dy2 O5 156.48(16) . .
O11 Dy2 O5 105.37(16) . .
O13 Dy2 O5 80.91(15) . .
O14 Dy2 O2 81.88(17) . .
O12 Dy2 O2 131.96(15) . .
O11 Dy2 O2 73.28(16) . .
O13 Dy2 O2 138.43(15) . .
O5 Dy2 O2 67.28(15) . .
O14 Dy2 O6 143.39(17) . .
O12 Dy2 O6 83.52(16) . .
O11 Dy2 O6 74.57(16) . .
O13 Dy2 O6 73.05(16) . .
O5 Dy2 O6 73.85(15) . .
O2 Dy2 O6 119.39(17) . .
O14 Dy2 O1 69.40(19) . .
O12 Dy2 O1 74.21(19) . .
O11 Dy2 O1 73.92(19) . .
O13 Dy2 O1 130.1(2) . .
O5 Dy2 O1 128.78(18) . .
O2 Dy2 O1 63.7(2) . .
O6 Dy2 O1 145.35(17) . .
O14 Dy2 Dy1 74.83(13) . .
O12 Dy2 Dy1 166.10(12) . .
O11 Dy2 Dy1 97.90(12) . .
O13 Dy2 Dy1 106.12(12) . .
O5 Dy2 Dy1 35.87(10) . .
O2 Dy2 Dy1 34.25(10) . .
O6 Dy2 Dy1 105.36(11) . .
O1 Dy2 Dy1 92.91(15) . .
C8 O1 C6 115.1(8) . .
C8 O1 Dy2 131.8(7) . .
C6 O1 Dy2 113.0(4) . .
C7 O2 Dy1 127.4(4) . .
C7 O2 Dy2 121.8(4) . .
Dy1 O2 Dy2 110.70(17) . .
C1 O3 Dy1 135.9(7) . .
C14 O4 C16 116.9(5) . .
C14 O4 Dy1 113.4(3) . .
C16 O4 Dy1 128.1(4) . .
C15 O5 Dy2 130.7(4) . .
C15 O5 Dy1 120.5(4) . .
Dy2 O5 Dy1 108.83(15) . .
C9 O6 Dy2 132.7(4) . .
C23 O7 Dy1 133.6(4) . .
C25 O8 Dy1 134.6(4) . .
C38 O9 Dy1 133.3(4) . .
C40 O10 Dy1 136.7(4) . .
C53 O11 Dy2 132.5(5) . .
C55 O12 Dy2 133.2(5) . .
C68 O13 Dy2 133.7(4) . .
C70 O14 Dy2 138.1(4) . .
O3 C1 C2 120.9(10) . .
O3 C1 H1 119.6 . .
C2 C1 H1 119.6 . .
C1 C2 C7 127.8(9) . .
C1 C2 C3 113.6(9) . .
C7 C2 C3 118.5(8) . .
C4 C3 C2 119.2(8) . .
C4 C3 H3 120.4 . .
C2 C3 H3 120.4 . .
C5 C4 C3 121.3(10) . .
C5 C4 H4 119.3 . .
C3 C4 H4 119.3 . .
C4 C5 C6 121.1(10) . .
C4 C5 H5 119.4 . .
C6 C5 H5 119.4 . .
C5 C6 C7 123.5(8) . .
C5 C6 O1 126.7(8) . .
C7 C6 O1 109.7(6) . .
O2 C7 C6 120.8(6) . .
O2 C7 C2 123.0(7) . .
C6 C7 C2 116.2(7) . .
O1 C8 H8A 109.5 . .
O1 C8 H8B 109.5 . .
H8A C8 H8B 109.5 . .
O1 C8 H8C 109.5 . .
H8A C8 H8C 109.5 . .
H8B C8 H8C 109.5 . .
O6 C9 C10 127.5(6) . .
O6 C9 H9 116.2 . .
C10 C9 H9 116.2 . .
C11 C10 C15 120.3(6) . .
C11 C10 C9 116.7(6) . .
C15 C10 C9 123.0(6) . .
C12 C11 C10 121.4(6) . .
C12 C11 H11 119.3 . .
C10 C11 H11 119.3 . .
C11 C12 C13 119.2(6) . .
C11 C12 H12 120.4 . .
C13 C12 H12 120.4 . .
C14 C13 C12 120.8(6) . .
C14 C13 H13 119.6 . .
C12 C13 H13 119.6 . .
O4 C14 C13 125.2(6) . .
O4 C14 C15 113.7(5) . .
C13 C14 C15 121.1(6) . .
O5 C15 C10 124.6(5) . .
O5 C15 C14 118.1(5) . .
C10 C15 C14 117.2(5) . .
O4 C16 H16A 109.5 . .
O4 C16 H16B 109.5 . .
H16A C16 H16B 109.5 . .
O4 C16 H16C 109.5 . .
H16A C16 H16C 109.5 . .
H16B C16 H16C 109.5 . .
C22 C17 C18 121.3(7) . .
C22 C17 H17 119.3 . .
C18 C17 H17 119.3 . .
C19 C18 C17 119.0(7) . .
C19 C18 H18 120.5 . .
C17 C18 H18 120.5 . .
C20 C19 C18 120.1(7) . .
C20 C19 H19 120.0 . .
C18 C19 H19 120.0 . .
C19 C20 C21 121.0(8) . .
C19 C20 H20 119.5 . .
C21 C20 H20 119.5 . .
C20 C21 C22 120.3(7) . .
C20 C21 H21 119.8 . .
C22 C21 H21 119.8 . .
C17 C22 C21 118.4(6) . .
C17 C22 C23 118.8(6) . .
C21 C22 C23 122.8(6) . .
O7 C23 C24 123.8(6) . .
O7 C23 C22 115.6(6) . .
C24 C23 C22 120.6(6) . .
C23 C24 C25 123.5(6) . .
C23 C24 H24 118.2 . .
C25 C24 H24 118.2 . .
O8 C25 C24 123.9(6) . .
O8 C25 C26 115.4(6) . .
C24 C25 C26 120.6(6) . .
C31 C26 C27 118.9(7) . .
C31 C26 C25 118.9(6) . .
C27 C26 C25 122.1(7) . .
C26 C27 C28 119.0(8) . .
C26 C27 H27 120.5 . .
C28 C27 H27 120.5 . .
C29 C28 C27 121.3(9) . .
C29 C28 H28 119.4 . .
C27 C28 H28 119.4 . .
C28 C29 C30 119.9(9) . .
C28 C29 H29 120.1 . .
C30 C29 H29 120.1 . .
C29 C30 C31 118.6(9) . .
C29 C30 H30 120.7 . .
C31 C30 H30 120.7 . .
C26 C31 C30 122.2(8) . .
C26 C31 H31 118.9 . .
C30 C31 H31 118.9 . .
C37 C32 C33 119.3(7) . .
C37 C32 H32 120.3 . .
C33 C32 H32 120.3 . .
C34 C33 C32 120.3(7) . .
C34 C33 H33 119.9 . .
C32 C33 H33 119.9 . .
C35 C34 C33 120.6(7) . .
C35 C34 H34 119.7 . .
C33 C34 H34 119.7 . .
C34 C35 C36 120.3(7) . .
C34 C35 H35 119.9 . .
C36 C35 H35 119.9 . .
C37 C36 C35 119.3(7) . .
C37 C36 H36 120.3 . .
C35 C36 H36 120.3 . .
C32 C37 C36 120.1(6) . .
C32 C37 C38 118.3(6) . .
C36 C37 C38 121.4(6) . .
O9 C38 C39 125.4(6) . .
O9 C38 C37 116.1(6) . .
C39 C38 C37 118.4(6) . .
C38 C39 C40 123.9(6) . .
C38 C39 H39 118.1 . .
C40 C39 H39 118.1 . .
O10 C40 C39 123.4(6) . .
O10 C40 C41 116.0(6) . .
C39 C40 C41 120.5(6) . .
C42 C41 C46 118.4(6) . .
C42 C41 C40 124.6(6) . .
C46 C41 C40 116.9(6) . .
C41 C42 C43 120.1(7) . .
C41 C42 H42 119.9 . .
C43 C42 H42 119.9 . .
C44 C43 C42 121.4(8) . .
C44 C43 H43 119.3 . .
C42 C43 H43 119.3 . .
C43 C44 C45 118.9(7) . .
C43 C44 H44 120.5 . .
C45 C44 H44 120.5 . .
C44 C45 C46 120.7(7) . .
C44 C45 H45 119.7 . .
C46 C45 H45 119.7 . .
C45 C46 C41 120.3(7) . .
C45 C46 H46 119.8 . .
C41 C46 H46 119.8 . .
C52 C47 C48 121.1(13) . .
C52 C47 H47 119.5 . .
C48 C47 H47 119.5 . .
C49 C48 C47 120.6(15) . .
C49 C48 H48 119.7 . .
C47 C48 H48 119.7 . .
C50 C49 C48 119.4(12) . .
C50 C49 H49 120.3 . .
C48 C49 H49 120.3 . .
C49 C50 C51 119.9(14) . .
C49 C50 H50 120.1 . .
C51 C50 H50 120.1 . .
C52 C51 C50 121.3(15) . .
C52 C51 H51 119.3 . .
C50 C51 H51 119.3 . .
C51 C52 C47 117.7(10) . .
C51 C52 C53 123.6(10) . .
C47 C52 C53 118.5(8) . .
O11 C53 C54 122.1(7) . .
O11 C53 C52 116.3(8) . .
C54 C53 C52 121.7(7) . .
C55 C54 C53 125.9(7) . .
C55 C54 H54 117.1 . .
C53 C54 H54 117.1 . .
O12 C55 C54 124.5(7) . .
O12 C55 C56 115.6(6) . .
C54 C55 C56 119.9(6) . .
C61 C56 C57 118.5(7) . .
C61 C56 C55 118.5(6) . .
C57 C56 C55 123.0(7) . .
C58 C57 C56 120.4(9) . .
C58 C57 H57 119.8 . .
C56 C57 H57 119.8 . .
C59 C58 C57 121.2(8) . .
C59 C58 H58 119.4 . .
C57 C58 H58 119.4 . .
C58 C59 C60 119.9(8) . .
C58 C59 H59 120.1 . .
C60 C59 H59 120.1 . .
C61 C60 C59 119.0(9) . .
C61 C60 H60 120.5 . .
C59 C60 H60 120.5 . .
C60 C61 C56 121.0(7) . .
C60 C61 H61 119.5 . .
C56 C61 H61 119.5 . .
C63 C62 C67 120.9(7) . .
C63 C62 H62 119.5 . .
C67 C62 H62 119.5 . .
C64 C63 C62 120.1(8) . .
C64 C63 H63 120.0 . .
C62 C63 H63 120.0 . .
C63 C64 C65 119.7(8) . .
C63 C64 H64 120.1 . .
C65 C64 H64 120.1 . .
C66 C65 C64 121.2(8) . .
C66 C65 H65 119.4 . .
C64 C65 H65 119.4 . .
C65 C66 C67 119.4(8) . .
C65 C66 H66 120.3 . .
C67 C66 H66 120.3 . .
C62 C67 C66 118.7(7) . .
C62 C67 C68 119.9(6) . .
C66 C67 C68 121.3(6) . .
O13 C68 C69 125.3(6) . .
O13 C68 C67 115.8(6) . .
C69 C68 C67 118.8(6) . .
C70 C69 C68 123.4(6) . .
C70 C69 H69 118.3 . .
C68 C69 H69 118.3 . .
O14 C70 C69 123.4(6) . .
O14 C70 C71 116.0(7) . .
C69 C70 C71 120.4(7) . .
C76 C71 C72 119.1(7) . .
C76 C71 C70 123.0(7) . .
C72 C71 C70 117.9(7) . .
C73 C72 C71 120.0(9) . .
C73 C72 H72 120.0 . .
C71 C72 H72 120.0 . .
C74 C73 C72 120.1(10) . .
C74 C73 H73 120.0 . .
C72 C73 H73 120.0 . .
C75 C74 C73 119.9(8) . .
C75 C74 H74 120.1 . .
C73 C74 H74 120.1 . .
C74 C75 C76 120.6(9) . .
C74 C75 H75 119.7 . .
C76 C75 H75 119.7 . .
C75 C76 C71 120.4(9) . .
C75 C76 H76 119.8 . .
C71 C76 H76 119.8 . .
Cl2 C77 Cl1 115.8(10) . .
Cl2 C77 H77A 108.3 . .
Cl1 C77 H77A 108.3 . .
Cl2 C77 H77B 108.3 . .
Cl1 C77 H77B 108.3 . .
H77A C77 H77B 107.4 . .
C78 O15 H15 110.7 . .
O15 C78 C79 89(3) . .
O15 C78 H78A 113.8 . .
C79 C78 H78A 113.8 . .
O15 C78 H78B 113.8 . .
C79 C78 H78B 113.8 . .
H78A C78 H78B 111.0 . .
C78 C79 H79A 109.5 . .
C78 C79 H79B 109.5 . .
H79A C79 H79B 109.5 . .
C78 C79 H79C 109.5 . .
H79A C79 H79C 109.5 . .
H79B C79 H79C 109.5 . .

loop_
_geom_bond_atom_site_label_1
_geom_bond_atom_site_label_2
_geom_bond_distance
_geom_bond_site_symmetry_2
Dy1 O10 2.252(4) .
Dy1 O7 2.274(4) .
Dy1 O2 2.317(4) .
Dy1 O8 2.331(4) .
Dy1 O9 2.339(4) .
Dy1 O5 2.384(4) .
Dy1 O3 2.442(5) .
Dy1 O4 2.605(4) .
Dy1 Dy2 3.8506(10) .
Dy2 O14 2.289(5) .
Dy2 O12 2.302(5) .
Dy2 O11 2.318(5) .
Dy2 O13 2.346(5) .
Dy2 O5 2.351(4) .
Dy2 O2 2.364(5) .
Dy2 O6 2.393(4) .
Dy2 O1 2.567(6) .
O1 C8 1.329(12) .
O1 C6 1.530(10) .
O2 C7 1.315(7) .
O3 C1 1.147(12) .
O4 C14 1.369(7) .
O4 C16 1.448(7) .
O5 C15 1.334(7) .
O6 C9 1.234(8) .
O7 C23 1.276(8) .
O8 C25 1.273(8) .
O9 C38 1.279(8) .
O10 C40 1.263(8) .
O11 C53 1.270(9) .
O12 C55 1.279(8) .
O13 C68 1.276(8) .
O14 C70 1.263(8) .
C1 C2 1.406(14) .
C1 H1 0.9500 .
C2 C7 1.410(11) .
C2 C3 1.479(14) .
C3 C4 1.357(16) .
C3 H3 0.9500 .
C4 C5 1.328(16) .
C4 H4 0.9500 .
C5 C6 1.356(11) .
C5 H5 0.9500 .
C6 C7 1.399(10) .
C8 H8A 0.9800 .
C8 H8B 0.9800 .
C8 H8C 0.9800 .
C9 C10 1.437(9) .
C9 H9 0.9500 .
C10 C11 1.410(9) .
C10 C15 1.411(9) .
C11 C12 1.370(10) .
C11 H11 0.9500 .
C12 C13 1.397(10) .
C12 H12 0.9500 .
C13 C14 1.384(9) .
C13 H13 0.9500 .
C14 C15 1.425(9) .
C16 H16A 0.9800 .
C16 H16B 0.9800 .
C16 H16C 0.9800 .
C17 C22 1.388(10) .
C17 C18 1.398(10) .
C17 H17 0.9500 .
C18 C19 1.387(12) .
C18 H18 0.9500 .
C19 C20 1.374(12) .
C19 H19 0.9500 .
C20 C21 1.380(10) .
C20 H20 0.9500 .
C21 C22 1.397(10) .
C21 H21 0.9500 .
C22 C23 1.495(9) .
C23 C24 1.395(9) .
C24 C25 1.395(9) .
C24 H24 0.9500 .
C25 C26 1.495(9) .
C26 C31 1.341(11) .
C26 C27 1.377(11) .
C27 C28 1.413(12) .
C27 H27 0.9500 .
C28 C29 1.340(14) .
C28 H28 0.9500 .
C29 C30 1.371(13) .
C29 H29 0.9500 .
C30 C31 1.405(11) .
C30 H30 0.9500 .
C31 H31 0.9500 .
C32 C37 1.381(10) .
C32 C33 1.407(10) .
C32 H32 0.9500 .
C33 C34 1.374(12) .
C33 H33 0.9500 .
C34 C35 1.357(12) .
C34 H34 0.9500 .
C35 C36 1.410(10) .
C35 H35 0.9500 .
C36 C37 1.391(9) .
C36 H36 0.9500 .
C37 C38 1.503(9) .
C38 C39 1.401(9) .
C39 C40 1.408(9) .
C39 H39 0.9500 .
C40 C41 1.495(9) .
C41 C42 1.377(10) .
C41 C46 1.405(10) .
C42 C43 1.393(11) .
C42 H42 0.9500 .
C43 C44 1.370(12) .
C43 H43 0.9500 .
C44 C45 1.374(11) .
C44 H44 0.9500 .
C45 C46 1.388(10) .
C45 H45 0.9500 .
C46 H46 0.9500 .
C47 C52 1.363(15) .
C47 C48 1.384(14) .
C47 H47 0.9500 .
C48 C49 1.36(2) .
C48 H48 0.9500 .
C49 C50 1.34(2) .
C49 H49 0.9500 .
C50 C51 1.403(16) .
C50 H50 0.9500 .
C51 C52 1.362(15) .
C51 H51 0.9500 .
C52 C53 1.486(11) .
C53 C54 1.410(11) .
C54 C55 1.387(10) .
C54 H54 0.9500 .
C55 C56 1.508(10) .
C56 C61 1.389(11) .
C56 C57 1.394(10) .
C57 C58 1.367(13) .
C57 H57 0.9500 .
C58 C59 1.367(14) .
C58 H58 0.9500 .
C59 C60 1.395(13) .
C59 H59 0.9500 .
C60 C61 1.387(11) .
C60 H60 0.9500 .
C61 H61 0.9500 .
C62 C63 1.384(10) .
C62 C67 1.386(10) .
C62 H62 0.9500 .
C63 C64 1.373(12) .
C63 H63 0.9500 .
C64 C65 1.382(13) .
C64 H64 0.9500 .
C65 C66 1.378(11) .
C65 H65 0.9500 .
C66 C67 1.410(10) .
C66 H66 0.9500 .
C67 C68 1.509(9) .
C68 C69 1.397(9) .
C69 C70 1.386(10) .
C69 H69 0.9500 .
C70 C71 1.505(9) .
C71 C76 1.391(11) .
C71 C72 1.393(12) .
C72 C73 1.389(12) .
C72 H72 0.9500 .
C73 C74 1.386(15) .
C73 H73 0.9500 .
C74 C75 1.371(15) .
C74 H74 0.9500 .
C75 C76 1.378(11) .
C75 H75 0.9500 .
C76 H76 0.9500 .
Cl1 C77 1.744(17) .
Cl2 C77 1.662(16) .
C77 H77A 0.9900 .
C77 H77B 0.9900 .
O15 C78 1.392(10) .
O15 H15 0.8400 .
C78 C79 1.530(10) .
C78 H78A 0.9900 .
C78 H78B 0.9900 .
C79 H79A 0.9800 .
C79 H79B 0.9800 .
C79 H79C 0.9800 .

loop_
_geom_hbond_atom_site_label_D
_geom_hbond_atom_site_label_H
_geom_hbond_atom_site_label_A
_geom_hbond_distance_DH
_geom_hbond_distance_HA
_geom_hbond_distance_DA
_geom_hbond_angle_DHA
_geom_hbond_site_symmetry_A
C77 H77B O11 0.99 2.62 3.519(15) 150.4 .
C77 H77B O11 0.99 2.62 3.519(15) 150.4 .
C77 H77B O11 0.99 2.62 3.519(15) 150.4 .

loop_
_geom_torsion_atom_site_label_1
_geom_torsion_atom_site_label_2
_geom_torsion_atom_site_label_3
_geom_torsion_atom_site_label_4
_geom_torsion
_geom_torsion_site_symmetry_1
_geom_torsion_site_symmetry_2
_geom_torsion_site_symmetry_3
_geom_torsion_site_symmetry_4
Dy1 O3 C1 C2 13.4(15) . . . .
O3 C1 C2 C7 9.0(14) . . . .
O3 C1 C2 C3 -169.8(8) . . . .
C1 C2 C3 C4 178.0(9) . . . .
C7 C2 C3 C4 -0.9(13) . . . .
C2 C3 C4 C5 0.2(16) . . . .
C3 C4 C5 C6 1.1(17) . . . .
C4 C5 C6 C7 -1.7(15) . . . .
C4 C5 C6 O1 175.5(9) . . . .
C8 O1 C6 C5 21.7(12) . . . .
Dy2 O1 C6 C5 -155.1(7) . . . .
C8 O1 C6 C7 -160.7(8) . . . .
Dy2 O1 C6 C7 22.5(7) . . . .
Dy1 O2 C7 C6 145.3(5) . . . .
Dy2 O2 C7 C6 -29.4(8) . . . .
Dy1 O2 C7 C2 -36.6(9) . . . .
Dy2 O2 C7 C2 148.7(5) . . . .
C5 C6 C7 O2 179.2(8) . . . .
O1 C6 C7 O2 1.5(9) . . . .
C5 C6 C7 C2 0.9(11) . . . .
O1 C6 C7 C2 -176.7(6) . . . .
C1 C2 C7 O2 3.5(12) . . . .
C3 C2 C7 O2 -177.9(7) . . . .
C1 C2 C7 C6 -178.4(8) . . . .
C3 C2 C7 C6 0.3(10) . . . .
Dy2 O6 C9 C10 9.4(10) . . . .
O6 C9 C10 C11 -174.5(7) . . . .
O6 C9 C10 C15 7.1(11) . . . .
C15 C10 C11 C12 -0.7(10) . . . .
C9 C10 C11 C12 -179.2(6) . . . .
C10 C11 C12 C13 -0.6(11) . . . .
C11 C12 C13 C14 0.4(11) . . . .
C16 O4 C14 C13 14.7(9) . . . .
Dy1 O4 C14 C13 -152.0(6) . . . .
C16 O4 C14 C15 -167.0(5) . . . .
Dy1 O4 C14 C15 26.4(6) . . . .
C12 C13 C14 O4 179.4(6) . . . .
C12 C13 C14 C15 1.1(10) . . . .
Dy2 O5 C15 C10 -28.9(8) . . . .
Dy1 O5 C15 C10 151.7(5) . . . .
Dy2 O5 C15 C14 153.4(4) . . . .
Dy1 O5 C15 C14 -26.0(7) . . . .
C11 C10 C15 O5 -175.5(6) . . . .
C9 C10 C15 O5 2.9(10) . . . .
C11 C10 C15 C14 2.2(9) . . . .
C9 C10 C15 C14 -179.4(6) . . . .
O4 C14 C15 O5 -3.0(8) . . . .
C13 C14 C15 O5 175.4(6) . . . .
O4 C14 C15 C10 179.1(5) . . . .
C13 C14 C15 C10 -2.4(9) . . . .
C22 C17 C18 C19 -0.3(12) . . . .
C17 C18 C19 C20 0.1(12) . . . .
C18 C19 C20 C21 0.2(13) . . . .
C19 C20 C21 C22 -0.2(13) . . . .
C18 C17 C22 C21 0.2(10) . . . .
C18 C17 C22 C23 -179.1(6) . . . .
C20 C21 C22 C17 0.0(11) . . . .
C20 C21 C22 C23 179.3(7) . . . .
Dy1 O7 C23 C24 -29.9(9) . . . .
Dy1 O7 C23 C22 152.5(4) . . . .
C17 C22 C23 O7 18.4(9) . . . .
C21 C22 C23 O7 -160.8(6) . . . .
C17 C22 C23 C24 -159.2(6) . . . .
C21 C22 C23 C24 21.5(10) . . . .
O7 C23 C24 C25 -0.1(11) . . . .
C22 C23 C24 C25 177.4(6) . . . .
Dy1 O8 C25 C24 2.4(10) . . . .
Dy1 O8 C25 C26 179.6(5) . . . .
C23 C24 C25 O8 13.1(11) . . . .
C23 C24 C25 C26 -164.0(7) . . . .
O8 C25 C26 C31 -17.8(11) . . . .
C24 C25 C26 C31 159.5(9) . . . .
O8 C25 C26 C27 160.4(8) . . . .
C24 C25 C26 C27 -22.3(12) . . . .
C31 C26 C27 C28 -3.2(16) . . . .
C25 C26 C27 C28 178.6(10) . . . .
C26 C27 C28 C29 2(2) . . . .
C27 C28 C29 C30 1(2) . . . .
C28 C29 C30 C31 -3(2) . . . .
C27 C26 C31 C30 1.4(17) . . . .
C25 C26 C31 C30 179.7(11) . . . .
C29 C30 C31 C26 2(2) . . . .
C37 C32 C33 C34 2.1(11) . . . .
C32 C33 C34 C35 -0.3(12) . . . .
C33 C34 C35 C36 -1.8(12) . . . .
C34 C35 C36 C37 2.0(10) . . . .
C33 C32 C37 C36 -1.8(10) . . . .
C33 C32 C37 C38 174.0(6) . . . .
C35 C36 C37 C32 -0.2(10) . . . .
C35 C36 C37 C38 -175.9(6) . . . .
Dy1 O9 C38 C39 5.3(10) . . . .
Dy1 O9 C38 C37 -170.1(4) . . . .
C32 C37 C38 O9 36.5(8) . . . .
C36 C37 C38 O9 -147.7(6) . . . .
C32 C37 C38 C39 -139.2(6) . . . .
C36 C37 C38 C39 36.6(9) . . . .
O9 C38 C39 C40 -1.1(11) . . . .
C37 C38 C39 C40 174.2(6) . . . .
Dy1 O10 C40 C39 -24.2(10) . . . .
Dy1 O10 C40 C41 152.0(5) . . . .
C38 C39 C40 O10 9.6(10) . . . .
C38 C39 C40 C41 -166.5(6) . . . .
O10 C40 C41 C42 171.0(6) . . . .
C39 C40 C41 C42 -12.6(10) . . . .
O10 C40 C41 C46 -12.1(9) . . . .
C39 C40 C41 C46 164.2(6) . . . .
C46 C41 C42 C43 1.1(11) . . . .
C40 C41 C42 C43 178.0(7) . . . .
C41 C42 C43 C44 -3.1(13) . . . .
C42 C43 C44 C45 3.7(14) . . . .
C43 C44 C45 C46 -2.6(13) . . . .
C44 C45 C46 C41 0.7(12) . . . .
C42 C41 C46 C45 0.0(11) . . . .
C40 C41 C46 C45 -177.1(7) . . . .
C52 C47 C48 C49 1(2) . . . .
C47 C48 C49 C50 1(2) . . . .
C48 C49 C50 C51 -3(2) . . . .
C49 C50 C51 C52 4(2) . . . .
C50 C51 C52 C47 -1.5(19) . . . .
C50 C51 C52 C53 -176.9(11) . . . .
C48 C47 C52 C51 -0.7(18) . . . .
C48 C47 C52 C53 174.9(11) . . . .
Dy2 O11 C53 C54 29.5(10) . . . .
Dy2 O11 C53 C52 -150.9(5) . . . .
C51 C52 C53 O11 168.2(10) . . . .
C47 C52 C53 O11 -7.1(12) . . . .
C51 C52 C53 C54 -12.2(14) . . . .
C47 C52 C53 C54 172.5(9) . . . .
O11 C53 C54 C55 -3.8(12) . . . .
C52 C53 C54 C55 176.6(7) . . . .
Dy2 O12 C55 C54 -12.9(10) . . . .
Dy2 O12 C55 C56 165.5(4) . . . .
C53 C54 C55 O12 -4.5(12) . . . .
C53 C54 C55 C56 177.2(7) . . . .
O12 C55 C56 C61 -15.5(9) . . . .
C54 C55 C56 C61 163.0(7) . . . .
O12 C55 C56 C57 164.9(6) . . . .
C54 C55 C56 C57 -16.7(10) . . . .
C61 C56 C57 C58 0.3(11) . . . .
C55 C56 C57 C58 179.9(7) . . . .
C56 C57 C58 C59 -2.0(13) . . . .
C57 C58 C59 C60 2.6(13) . . . .
C58 C59 C60 C61 -1.5(12) . . . .
C59 C60 C61 C56 -0.2(11) . . . .
C57 C56 C61 C60 0.8(10) . . . .
C55 C56 C61 C60 -178.9(6) . . . .
C67 C62 C63 C64 -0.2(12) . . . .
C62 C63 C64 C65 0.1(14) . . . .
C63 C64 C65 C66 -0.9(14) . . . .
C64 C65 C66 C67 1.6(13) . . . .
C63 C62 C67 C66 0.9(11) . . . .
C63 C62 C67 C68 -179.5(7) . . . .
C65 C66 C67 C62 -1.6(11) . . . .
C65 C66 C67 C68 178.8(7) . . . .
Dy2 O13 C68 C69 -14.2(10) . . . .
Dy2 O13 C68 C67 168.0(4) . . . .
C62 C67 C68 O13 -36.3(9) . . . .
C66 C67 C68 O13 143.3(7) . . . .
C62 C67 C68 C69 145.8(7) . . . .
C66 C67 C68 C69 -34.6(9) . . . .
O13 C68 C69 C70 -4.5(11) . . . .
C67 C68 C69 C70 173.2(6) . . . .
Dy2 O14 C70 C69 13.4(11) . . . .
Dy2 O14 C70 C71 -170.9(5) . . . .
C68 C69 C70 O14 5.7(11) . . . .
C68 C69 C70 C71 -169.9(6) . . . .
O14 C70 C71 C76 -175.4(7) . . . .
C69 C70 C71 C76 0.5(11) . . . .
O14 C70 C71 C72 5.7(10) . . . .
C69 C70 C71 C72 -178.4(7) . . . .
C76 C71 C72 C73 -0.5(12) . . . .
C70 C71 C72 C73 178.5(8) . . . .
C71 C72 C73 C74 0.5(14) . . . .
C72 C73 C74 C75 -1.4(14) . . . .
C73 C74 C75 C76 2.2(14) . . . .
C74 C75 C76 C71 -2.2(13) . . . .
C72 C71 C76 C75 1.3(12) . . . .
C70 C71 C76 C75 -177.6(7) . . . .
